data_2230574
loop_
_publ_author_name
'Rofouei, Mohammad Kazem'
'Ghalami, Zahra'
'Attar Gharamaleki, Jafar'
'Bruno, Giuseppe'
'Amiri Rudbari, Hadi'

_publ_section_title
;
 4-[(4-Chlorophenyl)diazenyl]-3-methoxyaniline
;
_journal_coeditor_code BH2358
_journal_issue 7
_journal_name_full 'Acta Crystallographica Section E'
_journal_page_first o1852
_journal_paper_doi 10.1107/S160053681102472X
_journal_volume 67
_journal_year 2011
_chemical_formula_iupac 'C13 H12 Cl N3 O'
_chemical_formula_moiety 'C13 H12 Cl N3 O'
_chemical_formula_sum 'C13 H12 Cl N3 O'
_chemical_formula_weight 261.71
_chemical_melting_point 464
_chemical_name_systematic
;
4-[(4-Chlorophenyl)diazenyl]-3-methoxyaniline
;
_space_group_IT_number 15
_symmetry_cell_setting monoclinic
_symmetry_space_group_name_Hall '-C 2yc'
_symmetry_space_group_name_H-M 'C 1 2/c 1'
_atom_sites_solution_hydrogens geom
_atom_sites_solution_primary direct
_atom_sites_solution_secondary difmap
_audit_creation_method SHELXL-97
_cell_angle_alpha 90.00000
_cell_angle_beta 107.650(10)
_cell_angle_gamma 90.00000
_cell_formula_units_Z 8
_cell_length_a 15.398(2)
_cell_length_b 12.132(2)
_cell_length_c 14.276(2)
_cell_measurement_reflns_used 9801
_cell_measurement_temperature 293(2)
_cell_measurement_theta_max 31.78
_cell_measurement_theta_min 2.39
_cell_volume 2541.3(7)
_computing_cell_refinement 'SAINT-Plus (Bruker, 2005)'
_computing_data_collection 'APEX2 (Bruker, 2005)'
_computing_data_reduction 'SAINT-Plus (Bruker, 2005)'
_computing_molecular_graphics 'SHELXTL (Sheldrick, 2008)'
_computing_publication_material 'SHELXTL (Sheldrick, 2008)'
_computing_structure_refinement 'SHELXL97 (Sheldrick, 2008)'
_computing_structure_solution 'SHELXS97 (Sheldrick, 2008)'
_diffrn_ambient_temperature 293(2)
_diffrn_measured_fraction_theta_full 0.998
_diffrn_measured_fraction_theta_max 0.998
_diffrn_measurement_device_type 'Bruker APEXII CCD'
_diffrn_measurement_method '\f and \w'
_diffrn_radiation_monochromator graphite
_diffrn_radiation_source 'fine-focus sealed tube'
_diffrn_radiation_type MoK\a
_diffrn_radiation_wavelength 0.71073
_diffrn_reflns_av_R_equivalents 0.0189
_diffrn_reflns_av_sigmaI/netI 0.0084
_diffrn_reflns_limit_h_max 19
_diffrn_reflns_limit_h_min -19
_diffrn_reflns_limit_k_max 15
_diffrn_reflns_limit_k_min -15
_diffrn_reflns_limit_l_max 18
_diffrn_reflns_limit_l_min -18
_diffrn_reflns_number 42735
_diffrn_reflns_theta_full 27.00
_diffrn_reflns_theta_max 27.00
_diffrn_reflns_theta_min 2.18
_exptl_absorpt_coefficient_mu 0.292
_exptl_absorpt_correction_T_max 0.7463
_exptl_absorpt_correction_T_min 0.6981
_exptl_absorpt_correction_type multi-scan
_exptl_absorpt_process_details '(SADABS; Bruker, 2005)'
_exptl_crystal_colour red
_exptl_crystal_density_diffrn 1.368
_exptl_crystal_density_method 'not measured'
_exptl_crystal_description irregular
_exptl_crystal_F_000 1088
_exptl_crystal_size_max 0.30
_exptl_crystal_size_mid 0.17
_exptl_crystal_size_min 0.11
_refine_diff_density_max 0.372
_refine_diff_density_min -0.388
_refine_ls_extinction_coef 0.0021(6)
_refine_ls_extinction_expression Fc^*^=kFc[1+0.001xFc^2^\l^3^/sin(2\q)]^-1/4^
_refine_ls_extinction_method 'SHELXL97 (Sheldrick, 2008)'
_refine_ls_goodness_of_fit_ref 1.044
_refine_ls_hydrogen_treatment mixed
_refine_ls_matrix_type full
_refine_ls_number_constraints 0
_refine_ls_number_parameters 172
_refine_ls_number_reflns 2778
_refine_ls_number_restraints 0
_refine_ls_restrained_S_all 1.044
_refine_ls_R_factor_all 0.0433
_refine_ls_R_factor_gt 0.0388
_refine_ls_shift/su_max 0.000
_refine_ls_shift/su_mean 0.000
_refine_ls_structure_factor_coef Fsqd
_refine_ls_weighting_details 'calc w=1/[\s^2^(Fo^2^)+(0.0630P)^2^+1.2073P] where P=(Fo^2^+2Fc^2^)/3'
_refine_ls_weighting_scheme calc
_refine_ls_wR_factor_gt 0.1096
_refine_ls_wR_factor_ref 0.1180
_reflns_number_gt 2481
_reflns_number_total 2778
_reflns_threshold_expression I>2\s(I)
_cod_data_source_file bh2358.cif
_cod_data_source_block I
_cod_original_sg_symbol_H-M 'C 2/c'
_cod_database_code 2230574
_cod_database_fobs_code 2230574

loop_
_symmetry_equiv_pos_as_xyz
'x, y, z'
'-x, y, -z+1/2'
'x+1/2, y+1/2, z'
'-x+1/2, y+1/2, -z+1/2'
'-x, -y, -z'
'x, -y, z-1/2'
'-x+1/2, -y+1/2, -z'
'x+1/2, -y+1/2, z-1/2'

loop_
_atom_site_type_symbol
_atom_site_label
_atom_site_fract_x
_atom_site_fract_y
_atom_site_fract_z
_atom_site_U_iso_or_equiv
_atom_site_adp_type
_atom_site_calc_flag
_atom_site_refinement_flags
_atom_site_occupancy
_atom_site_symmetry_multiplicity
_atom_site_disorder_assembly
_atom_site_disorder_group
Cl Cl 0.38256(4) 0.12838(5) 0.25280(3) 0.0899(2) Uani d . 1 1 . .
N N2 0.61207(7) 0.40377(9) 0.64610(8) 0.0428(3) Uani d . 1 1 . .
O O 0.72867(7) 0.56731(8) 0.66289(7) 0.0538(3) Uani d . 1 1 . .
N N3 0.56583(8) 0.31792(9) 0.64438(8) 0.0450(3) Uani d . 1 1 . .
C C8 0.70965(9) 0.53992(11) 0.74685(9) 0.0425(3) Uani d . 1 1 . .
C C1 0.52338(9) 0.27653(11) 0.54826(9) 0.0435(3) Uani d . 1 1 . .
C C7 0.64918(9) 0.45106(10) 0.73903(9) 0.0401(3) Uani d . 1 1 . .
C C9 0.74743(10) 0.59254(12) 0.83601(10) 0.0478(3) Uani d . 1 1 . .
H H9 0.7869 0.6517 0.8403 0.057 Uiso calc R 1 1 . .
C C11 0.66611(10) 0.46804(12) 0.91223(10) 0.0485(3) Uani d . 1 1 . .
H H11 0.6520 0.4436 0.9676 0.058 Uiso calc R 1 1 . .
C C10 0.72618(10) 0.55670(12) 0.91959(10) 0.0484(3) Uani d . 1 1 . .
C C12 0.62817(9) 0.41745(11) 0.82355(10) 0.0437(3) Uani d . 1 1 . .
H H12 0.5876 0.3595 0.8193 0.052 Uiso calc R 1 1 . .
C C6 0.51547(11) 0.33586(13) 0.46265(11) 0.0543(4) Uani d . 1 1 . .
H H6 0.5398 0.4065 0.4665 0.065 Uiso calc R 1 1 . .
N N1 0.76334(13) 0.60746(16) 1.00811(11) 0.0723(5) Uani d . 1 1 . .
C C2 0.48455(12) 0.17279(13) 0.54185(12) 0.0590(4) Uani d . 1 1 . .
H H2 0.4879 0.1338 0.5989 0.071 Uiso calc R 1 1 . .
C C3 0.44078(12) 0.12672(14) 0.45107(13) 0.0658(4) Uani d . 1 1 . .
H H3 0.4150 0.0569 0.4467 0.079 Uiso calc R 1 1 . .
C C4 0.43604(11) 0.18557(15) 0.36754(12) 0.0589(4) Uani d . 1 1 . .
C C5 0.47166(12) 0.29024(15) 0.37226(11) 0.0619(4) Uani d . 1 1 . .
H H5 0.4662 0.3298 0.3150 0.074 Uiso calc R 1 1 . .
C C13 0.78626(14) 0.65978(16) 0.66487(13) 0.0711(5) Uani d . 1 1 . .
H H13A 0.7942 0.6693 0.6012 0.107 Uiso calc R 1 1 . .
H H13B 0.8445 0.6475 0.7128 0.107 Uiso calc R 1 1 . .
H H13C 0.7589 0.7248 0.6820 0.107 Uiso calc R 1 1 . .
H H1A 0.7476(16) 0.5869(19) 1.0576(17) 0.085(7) Uiso d . 1 1 . .
H H1B 0.8002(15) 0.6559(18) 1.0126(16) 0.075(6) Uiso d . 1 1 . .

loop_
_atom_site_aniso_label
_atom_site_aniso_U_11
_atom_site_aniso_U_22
_atom_site_aniso_U_33
_atom_site_aniso_U_12
_atom_site_aniso_U_13
_atom_site_aniso_U_23
Cl 0.0833(4) 0.1190(5) 0.0584(3) -0.0405(3) 0.0080(2) -0.0312(3)
N2 0.0442(6) 0.0463(6) 0.0377(5) -0.0031(5) 0.0120(4) -0.0040(4)
O 0.0662(6) 0.0603(6) 0.0355(5) -0.0191(5) 0.0165(4) -0.0016(4)
N3 0.0482(6) 0.0454(6) 0.0411(6) -0.0018(5) 0.0130(5) -0.0032(5)
C8 0.0470(7) 0.0462(7) 0.0343(6) -0.0015(5) 0.0124(5) 0.0004(5)
C1 0.0411(6) 0.0464(7) 0.0425(7) -0.0017(5) 0.0119(5) -0.0056(5)
C7 0.0422(6) 0.0428(6) 0.0349(6) 0.0011(5) 0.0111(5) -0.0018(5)
C9 0.0527(7) 0.0489(7) 0.0398(7) -0.0073(6) 0.0111(6) -0.0038(5)
C11 0.0585(8) 0.0537(7) 0.0369(6) 0.0023(6) 0.0197(6) 0.0009(5)
C10 0.0554(8) 0.0524(7) 0.0353(6) 0.0022(6) 0.0108(6) -0.0056(5)
C12 0.0474(7) 0.0444(6) 0.0416(6) 0.0002(5) 0.0170(5) -0.0001(5)
C6 0.0602(8) 0.0547(8) 0.0457(7) -0.0124(7) 0.0126(6) -0.0032(6)
N1 0.0930(12) 0.0832(11) 0.0395(7) -0.0252(9) 0.0184(7) -0.0162(7)
C2 0.0676(9) 0.0545(8) 0.0511(8) -0.0128(7) 0.0121(7) 0.0002(6)
C3 0.0695(10) 0.0576(9) 0.0639(10) -0.0212(8) 0.0105(8) -0.0104(8)
C4 0.0496(8) 0.0745(10) 0.0481(8) -0.0131(7) 0.0082(6) -0.0157(7)
C5 0.0649(9) 0.0738(10) 0.0433(7) -0.0153(8) 0.0110(7) -0.0027(7)
C13 0.0866(12) 0.0760(11) 0.0548(9) -0.0334(10) 0.0275(9) -0.0008(8)

loop_
_atom_type_symbol
_atom_type_description
_atom_type_scat_dispersion_real
_atom_type_scat_dispersion_imag
_atom_type_scat_source
C C 0.0033 0.0016 'International Tables Vol C Tables 4.2.6.8 and 6.1.1.4'
H H 0.0000 0.0000 'International Tables Vol C Tables 4.2.6.8 and 6.1.1.4'
N N 0.0061 0.0033 'International Tables Vol C Tables 4.2.6.8 and 6.1.1.4'
O O 0.0106 0.0060 'International Tables Vol C Tables 4.2.6.8 and 6.1.1.4'
Cl Cl 0.1484 0.1585 'International Tables Vol C Tables 4.2.6.8 and 6.1.1.4'

loop_
_geom_angle_atom_site_label_1
_geom_angle_atom_site_label_2
_geom_angle_atom_site_label_3
_geom_angle_site_symmetry_1
_geom_angle_site_symmetry_3
_geom_angle
_geom_angle_publ_flag
N3 N2 C7 . . 115.10(11) ?
C8 O C13 . . 118.32(11) ?
N2 N3 C1 . . 113.79(11) ?
O C8 C9 . . 123.74(12) ?
O C8 C7 . . 115.59(11) ?
C9 C8 C7 . . 120.65(12) ?
C2 C1 C6 . . 119.42(13) ?
C2 C1 N3 . . 116.62(13) ?
C6 C1 N3 . . 123.89(12) ?
N2 C7 C12 . . 124.25(12) ?
N2 C7 C8 . . 117.38(11) ?
C12 C7 C8 . . 118.34(11) ?
C8 C9 C10 . . 119.94(13) ?
C8 C9 H9 . . 120.0 ?
C10 C9 H9 . . 120.0 ?
C12 C11 C10 . . 120.03(12) ?
C12 C11 H11 . . 120.0 ?
C10 C11 H11 . . 120.0 ?
N1 C10 C9 . . 120.56(15) ?
N1 C10 C11 . . 119.81(14) ?
C9 C10 C11 . . 119.63(12) ?
C11 C12 C7 . . 121.39(13) ?
C11 C12 H12 . . 119.3 ?
C7 C12 H12 . . 119.3 ?
C5 C6 C1 . . 120.16(14) ?
C5 C6 H6 . . 119.9 ?
C1 C6 H6 . . 119.9 ?
C10 N1 H1B . . 119.4(16) ?
C10 N1 H1A . . 119.5(16) ?
H1B N1 H1A . . 121(2) ?
C3 C2 C1 . . 120.45(15) ?
C3 C2 H2 . . 119.8 ?
C1 C2 H2 . . 119.8 ?
C4 C3 C2 . . 119.06(15) ?
C4 C3 H3 . . 120.5 ?
C2 C3 H3 . . 120.5 ?
C3 C4 C5 . . 121.45(14) ?
C3 C4 Cl . . 119.73(13) ?
C5 C4 Cl . . 118.81(13) ?
C4 C5 C6 . . 119.40(15) ?
C4 C5 H5 . . 120.3 ?
C6 C5 H5 . . 120.3 ?
O C13 H13A . . 109.5 ?
O C13 H13B . . 109.5 ?
H13A C13 H13B . . 109.5 ?
O C13 H13C . . 109.5 ?
H13A C13 H13C . . 109.5 ?
H13B C13 H13C . . 109.5 ?

loop_
_geom_bond_atom_site_label_1
_geom_bond_atom_site_label_2
_geom_bond_site_symmetry_2
_geom_bond_distance
_geom_bond_publ_flag
Cl C4 . 1.7391(16) ?
N2 N3 . 1.2578(16) ?
N2 C7 . 1.3985(16) ?
O C8 . 1.3586(16) ?
O C13 . 1.4250(18) ?
N3 C1 . 1.4206(17) ?
C8 C9 . 1.3846(18) ?
C8 C7 . 1.4065(18) ?
C1 C2 . 1.384(2) ?
C1 C6 . 1.392(2) ?
C7 C12 . 1.4014(18) ?
C9 C10 . 1.3987(19) ?
C9 H9 . 0.9300 ?
C11 C12 . 1.3683(19) ?
C11 C10 . 1.402(2) ?
C11 H11 . 0.9300 ?
C10 N1 . 1.3657(19) ?
C12 H12 . 0.9300 ?
C6 C5 . 1.378(2) ?
C6 H6 . 0.9300 ?
N1 H1B . 0.81(2) ?
N1 H1A . 0.85(2) ?
C2 C3 . 1.384(2) ?
C2 H2 . 0.9300 ?
C3 C4 . 1.373(2) ?
C3 H3 . 0.9300 ?
C4 C5 . 1.377(2) ?
C5 H5 . 0.9300 ?
C13 H13A . 0.9600 ?
C13 H13B . 0.9600 ?
C13 H13C . 0.9600 ?

loop_
_geom_hbond_atom_site_label_D
_geom_hbond_atom_site_label_H
_geom_hbond_atom_site_label_A
_geom_hbond_site_symmetry_A
_geom_hbond_distance_DH
_geom_hbond_distance_HA
_geom_hbond_distance_DA
_geom_hbond_angle_DHA
_geom_hbond_publ_flag
N1 H1A O 6_566 0.85(2) 2.47(2) 3.222(2) 147(2) yes
C12 H12 N3 2_656 0.93 2.62 3.379(2) 140 yes

loop_
_geom_torsion_atom_site_label_1
_geom_torsion_atom_site_label_2
_geom_torsion_atom_site_label_3
_geom_torsion_atom_site_label_4
_geom_torsion_site_symmetry_1
_geom_torsion_site_symmetry_2
_geom_torsion_site_symmetry_3
_geom_torsion_site_symmetry_4
_geom_torsion
_geom_torsion_publ_flag
C7 N2 N3 C1 . . . . 175.50(10) ?
C13 O C8 C9 . . . . -4.1(2) ?
C13 O C8 C7 . . . . 177.23(14) ?
N2 N3 C1 C2 . . . . 169.37(13) ?
N2 N3 C1 C6 . . . . -13.7(2) ?
N3 N2 C7 C12 . . . . -8.56(19) ?
N3 N2 C7 C8 . . . . 173.14(11) ?
O C8 C7 N2 . . . . -2.78(18) ?
C9 C8 C7 N2 . . . . 178.49(12) ?
O C8 C7 C12 . . . . 178.82(12) ?
C9 C8 C7 C12 . . . . 0.1(2) ?
O C8 C9 C10 . . . . -178.02(13) ?
C7 C8 C9 C10 . . . . 0.6(2) ?
C8 C9 C10 N1 . . . . 179.64(15) ?
C8 C9 C10 C11 . . . . -0.5(2) ?
C12 C11 C10 N1 . . . . 179.51(15) ?
C12 C11 C10 C9 . . . . -0.4(2) ?
C10 C11 C12 C7 . . . . 1.1(2) ?
N2 C7 C12 C11 . . . . -179.24(12) ?
C8 C7 C12 C11 . . . . -1.0(2) ?
C2 C1 C6 C5 . . . . -1.9(2) ?
N3 C1 C6 C5 . . . . -178.75(14) ?
C6 C1 C2 C3 . . . . 2.1(2) ?
N3 C1 C2 C3 . . . . 179.20(15) ?
C1 C2 C3 C4 . . . . -0.3(3) ?
C2 C3 C4 C5 . . . . -1.7(3) ?
C2 C3 C4 Cl . . . . 179.22(14) ?
C3 C4 C5 C6 . . . . 2.0(3) ?
Cl C4 C5 C6 . . . . -178.99(14) ?
C1 C6 C5 C4 . . . . -0.1(3) ?

loop_
_cod_related_entry_id
_cod_related_entry_database
_cod_related_entry_code
1 ChemSpider 15261908
